data_2023274
loop_
_publ_author_name
'Ksi&#x105;&#x17c;kiewicz, Olga'

_publ_section_title
;
 A salt from biologically active compounds pyridine-2,3-dicarboxylic
 (quinolinic) acid and cytosine.
;
_journal_coeditor_code WV3015
_journal_issue 'Pt 11'
_journal_name_full 'Acta crystallographica. Section C, Structural chemistry'
_journal_page_first 742
_journal_page_last 747
_journal_paper_doi 10.1107/S2053229624009598
_journal_volume 80
_journal_year 2024
_chemical_formula_iupac 'C4 H6 N3 O +, C7 H4 N O4 -'
_chemical_formula_moiety 'C4 H6 N3 O +, C7 H4 N O4 -'
_chemical_formula_sum 'C11 H10 N4 O5'
_chemical_formula_weight 278.23
_chemical_name_systematic
;
6-Amino-2-oxo-2,3-dihydropyrimidin-1-ium 3-carboxypyridine-2-carboxylate
;
_space_group_crystal_system monoclinic
_space_group_IT_number 14
_space_group_name_Hall '-P 2yn'
_space_group_name_H-M_alt 'P 1 21/n 1'
_atom_sites_solution_hydrogens mixed
_atom_sites_solution_primary dual
_audit_creation_method
;
Olex2 1.5
(compiled 2024.02.16 svn.r378c4104 for OlexSys, GUI svn.r6928)
;
_cell_angle_alpha 90
_cell_angle_beta 92.162(3)
_cell_angle_gamma 90
_cell_formula_units_Z 4
_cell_length_a 3.63740(10)
_cell_length_b 11.3412(4)
_cell_length_c 26.7510(8)
_cell_measurement_reflns_used 6170
_cell_measurement_temperature 100.00(10)
_cell_measurement_theta_max 76.0410
_cell_measurement_theta_min 4.2120
_cell_volume 1102.76(6)
_computing_cell_refinement
;
CrysAlis PRO (Rigaku OD, 2021)
;
_computing_data_collection
;
CrysAlis PRO (Rigaku OD, 2021)
;
_computing_data_reduction
;
CrysAlis PRO (Rigaku OD, 2021)
;
_computing_molecular_graphics
;
OLEX2 (Dolomanov <i>et al.</i>,  2009)
;
_computing_publication_material
;
OLEX2 (Dolomanov <i>et al.</i>,  2009)
;
_computing_structure_refinement
;
SHELXL2018 (Sheldrick, 2015<i>b</i>)
;
_computing_structure_solution
;
SHELXT2018 (Sheldrick, 2015<i>a</i>)
;
_diffrn_ambient_temperature 100.00(10)
_diffrn_detector 'Hybrid Pixel Array Detector'
_diffrn_detector_area_resol_mean 10.0000
_diffrn_measured_fraction_theta_full 0.997
_diffrn_measured_fraction_theta_max 0.941
_diffrn_measurement_device 'four-circle diffractometer'
_diffrn_measurement_device_type 'Rigaku XtaLAB Synergy Dualflex diffractometer with a HyPix detector'
_diffrn_measurement_method '\w scans'
_diffrn_radiation_monochromator mirror
_diffrn_radiation_probe x-ray
_diffrn_radiation_type 'Cu K\a'
_diffrn_radiation_wavelength 1.54184
_diffrn_reflns_av_R_equivalents 0.0446
_diffrn_reflns_av_unetI/netI 0.0264
_diffrn_reflns_limit_h_max 4
_diffrn_reflns_limit_h_min -4
_diffrn_reflns_limit_k_max 13
_diffrn_reflns_limit_k_min -14
_diffrn_reflns_limit_l_max 32
_diffrn_reflns_limit_l_min -30
_diffrn_reflns_number 10377
_diffrn_reflns_theta_full 67.684
_diffrn_reflns_theta_max 76.498
_diffrn_reflns_theta_min 3.307
_diffrn_source 'micro-focus sealed X-ray tube'
_exptl_absorpt_coefficient_mu 1.163
_exptl_absorpt_correction_T_max 1.00000
_exptl_absorpt_correction_T_min 0.49806
_exptl_absorpt_correction_type multi-scan
_exptl_absorpt_process_details
;
(CrysAlis PRO; Rigaku OD, 2021)
;
_exptl_crystal_colour colourless
_exptl_crystal_density_diffrn 1.676
_exptl_crystal_description needle
_exptl_crystal_F_000 576
_exptl_crystal_size_max 0.448
_exptl_crystal_size_mid 0.030
_exptl_crystal_size_min 0.019
_refine_diff_density_max 0.384
_refine_diff_density_min -0.263
_refine_ls_extinction_coef 0.0024(5)
_refine_ls_extinction_expression Fc^*^=kFc[1+0.001xFc^2^\l^3^/sin(2\q)]^-1/4^
_refine_ls_extinction_method
;
SHELXL2018 (Sheldrick, 2015<i>b</i>)
;
_refine_ls_goodness_of_fit_ref 1.137
_refine_ls_hydrogen_treatment mixed
_refine_ls_matrix_type full
_refine_ls_number_parameters 198
_refine_ls_number_reflns 2181
_refine_ls_number_restraints 0
_refine_ls_restrained_S_all 1.137
_refine_ls_R_factor_all 0.0532
_refine_ls_R_factor_gt 0.0499
_refine_ls_shift/su_max 0.000
_refine_ls_shift/su_mean 0.000
_refine_ls_structure_factor_coef Fsqd
_refine_ls_weighting_details 'w=1/[\s^2^(Fo^2^)+(0.0427P)^2^+1.7012P] where P=(Fo^2^+2Fc^2^)/3'
_refine_ls_weighting_scheme calc
_refine_ls_wR_factor_gt 0.1251
_refine_ls_wR_factor_ref 0.1268
_reflns_number_gt 2021
_reflns_number_total 2181
_reflns_threshold_expression 'I > 2\s(I)'
_cod_data_source_file wv3015sup1.cif
_cod_data_source_block I
_cod_depositor_comments 'Adding full bibliography for 2023274.cif.'
_cod_database_code 2023274
_cod_database_fobs_code 2023274
_shelx_space_group_comment
;
The symmetry employed for this shelxl refinement is uniquely defined
by the following loop, which should always be used as a source of
symmetry information in preference to the above space-group names.
They are only intended as comments.
;

loop_
_space_group_symop_operation_xyz
'x, y, z'
'-x+1/2, y+1/2, -z+1/2'
'-x, -y, -z'
'x-1/2, -y-1/2, z-1/2'

loop_
_atom_site_type_symbol
_atom_site_label
_atom_site_fract_x
_atom_site_fract_y
_atom_site_fract_z
_atom_site_U_iso_or_equiv
_atom_site_adp_type
_atom_site_calc_flag
_atom_site_occupancy
_atom_site_disorder_assembly
_atom_site_disorder_group
O O3A 0.4919(5) 0.79064(15) 0.45863(6) 0.0239(4) Uani d 1 . .
O O2A 0.6094(5) 0.60079(14) 0.65820(6) 0.0233(4) Uani d 1 . .
O O2B 0.7810(5) 0.55993(14) 0.58169(6) 0.0226(4) Uani d 1 . .
O O1 0.7782(5) 0.45610(14) 0.76858(6) 0.0232(4) Uani d 1 . .
O O3B 0.7046(5) 0.63242(14) 0.49696(6) 0.0236(4) Uani d 1 . .
H H3B 0.724532 0.605880 0.526248 0.035 Uiso calc 1 . .
N N1 0.9615(5) 0.39974(17) 0.69187(7) 0.0176(4) Uani d 1 . .
N N4 0.3371(5) 0.80471(17) 0.63457(7) 0.0198(4) Uani d 1 . .
N N2 1.0591(6) 0.27708(17) 0.76082(7) 0.0211(4) Uani d 1 . .
N N3 1.1454(6) 0.34897(19) 0.61351(7) 0.0217(4) Uani d 1 . .
C C5 0.2680(6) 0.9002(2) 0.54065(8) 0.0181(5) Uani d 1 . .
H H5 0.244847 0.933757 0.508151 0.022 Uiso calc 1 . .
C C1 1.1228(6) 0.32223(19) 0.66060(8) 0.0182(5) Uani d 1 . .
C C9 0.4240(6) 0.78806(19) 0.54652(8) 0.0180(5) Uani d 1 . .
C C6 0.1474(6) 0.9629(2) 0.58090(8) 0.0199(5) Uani d 1 . .
H H6 0.041579 1.039010 0.576732 0.024 Uiso calc 1 . .
C C11 0.5447(6) 0.7343(2) 0.49746(8) 0.0179(5) Uani d 1 . .
C C2 0.9243(6) 0.3822(2) 0.74269(8) 0.0191(5) Uani d 1 . .
C C10 0.6247(6) 0.6251(2) 0.61343(8) 0.0187(5) Uani d 1 . .
C C8 0.4556(6) 0.7427(2) 0.59570(8) 0.0172(5) Uani d 1 . .
C C7 0.1857(6) 0.9112(2) 0.62764(8) 0.0209(5) Uani d 1 . .
H H7 0.101541 0.952883 0.655820 0.025 Uiso calc 1 . .
C C4 1.2603(6) 0.21507(19) 0.68180(9) 0.0205(5) Uani d 1 . .
H H4 1.375181 0.157975 0.661612 0.025 Uiso calc 1 . .
C C3 1.2240(7) 0.1963(2) 0.73130(9) 0.0217(5) Uani d 1 . .
H H3 1.315415 0.125175 0.745830 0.026 Uiso calc 1 . .
H H2 1.058(8) 0.268(3) 0.7960(12) 0.030(8) Uiso d 1 . .
H H3A 1.252(8) 0.303(3) 0.5923(11) 0.028(8) Uiso d 1 . .
H H1 0.861(9) 0.466(3) 0.6792(11) 0.034(8) Uiso d 1 . .
H H3C 1.036(9) 0.414(3) 0.6022(11) 0.034(8) Uiso d 1 . .

loop_
_atom_site_aniso_label
_atom_site_aniso_U_11
_atom_site_aniso_U_22
_atom_site_aniso_U_33
_atom_site_aniso_U_12
_atom_site_aniso_U_13
_atom_site_aniso_U_23
O3A 0.0356(10) 0.0230(9) 0.0132(8) 0.0039(7) 0.0048(7) 0.0014(6)
O2A 0.0336(9) 0.0215(8) 0.0150(8) 0.0038(7) 0.0026(7) 0.0028(6)
O2B 0.0341(9) 0.0179(8) 0.0160(8) 0.0042(7) 0.0044(7) 0.0010(6)
O1 0.0306(9) 0.0224(8) 0.0168(8) 0.0048(7) 0.0060(7) -0.0006(6)
O3B 0.0371(10) 0.0199(8) 0.0139(8) 0.0061(7) 0.0038(7) 0.0005(6)
N1 0.0246(10) 0.0139(9) 0.0144(9) 0.0018(8) 0.0024(7) 0.0004(7)
N4 0.0261(10) 0.0176(9) 0.0159(9) -0.0016(8) 0.0026(8) -0.0015(7)
N2 0.0291(11) 0.0188(10) 0.0157(10) 0.0017(8) 0.0046(8) 0.0029(7)
N3 0.0310(11) 0.0193(10) 0.0151(10) 0.0033(9) 0.0035(8) -0.0015(8)
C5 0.0196(11) 0.0181(11) 0.0167(11) -0.0025(9) 0.0002(8) 0.0012(8)
C1 0.0214(11) 0.0165(11) 0.0168(11) -0.0023(9) 0.0015(8) -0.0027(8)
C9 0.0199(11) 0.0176(11) 0.0168(11) -0.0038(9) 0.0025(8) -0.0006(8)
C6 0.0204(11) 0.0163(11) 0.0230(11) -0.0011(9) 0.0017(9) -0.0006(9)
C11 0.0198(11) 0.0182(11) 0.0157(10) -0.0019(9) 0.0022(8) -0.0009(8)
C2 0.0224(11) 0.0178(11) 0.0171(11) -0.0012(9) 0.0026(9) 0.0005(8)
C10 0.0218(11) 0.0172(11) 0.0171(11) -0.0031(9) 0.0013(8) -0.0014(8)
C8 0.0200(11) 0.0167(11) 0.0150(10) -0.0032(9) 0.0021(8) -0.0020(8)
C7 0.0241(11) 0.0186(11) 0.0202(11) -0.0022(9) 0.0053(9) -0.0040(9)
C4 0.0234(11) 0.0148(10) 0.0234(12) 0.0015(9) 0.0033(9) -0.0023(9)
C3 0.0256(12) 0.0156(11) 0.0239(12) 0.0007(9) 0.0009(9) 0.0019(9)

loop_
_atom_type_symbol
_atom_type_description
_atom_type_scat_dispersion_real
_atom_type_scat_dispersion_imag
_atom_type_scat_source
C C 0.0181 0.0091 'International Tables Vol C Tables 4.2.6.8 and 6.1.1.4'
H H 0.0000 0.0000 'International Tables Vol C Tables 4.2.6.8 and 6.1.1.4'
N N 0.0311 0.0180 'International Tables Vol C Tables 4.2.6.8 and 6.1.1.4'
O O 0.0492 0.0322 'International Tables Vol C Tables 4.2.6.8 and 6.1.1.4'

loop_
_geom_angle_atom_site_label_1
_geom_angle_atom_site_label_2
_geom_angle_atom_site_label_3
_geom_angle_site_symmetry_1
_geom_angle_site_symmetry_3
_geom_angle
_geom_angle_publ_flag
C11 O3B H3B . . 109.5 ?
C1 N1 C2 . . 124.8(2) ?
C1 N1 H1 . . 119.3(19) ?
C2 N1 H1 . . 115.9(19) ?
C7 N4 C8 . . 120.61(19) ?
C2 N2 H2 . . 115.4(18) ?
C3 N2 C2 . . 122.6(2) ?
C3 N2 H2 . . 121.5(18) ?
C1 N3 H3A . . 122(2) ?
C1 N3 H3C . . 119(2) ?
H3A N3 H3C . . 119(3) ?
C9 C5 H5 . . 119.3 ?
C6 C5 H5 . . 119.3 ?
C6 C5 C9 . . 121.5(2) ?
N1 C1 C4 . . 117.3(2) ?
N3 C1 N1 . . 119.3(2) ?
N3 C1 C4 . . 123.4(2) ?
C5 C9 C11 . . 113.27(19) ?
C5 C9 C8 . . 117.0(2) ?
C8 C9 C11 . . 129.7(2) ?
C5 C6 H6 . . 121.2 ?
C5 C6 C7 . . 117.7(2) ?
C7 C6 H6 . . 121.2 ?
O3A C11 O3B . . 120.8(2) ?
O3A C11 C9 . . 118.6(2) ?
O3B C11 C9 . . 120.64(19) ?
O1 C2 N1 . . 121.2(2) ?
O1 C2 N2 . . 123.6(2) ?
N2 C2 N1 . . 115.17(19) ?
O2A C10 O2B . . 123.7(2) ?
O2A C10 C8 . . 117.54(19) ?
O2B C10 C8 . . 118.75(19) ?
N4 C8 C9 . . 120.9(2) ?
N4 C8 C10 . . 110.66(18) ?
C9 C8 C10 . . 128.40(19) ?
N4 C7 C6 . . 122.3(2) ?
N4 C7 H7 . . 118.8 ?
C6 C7 H7 . . 118.8 ?
C1 C4 H4 . . 120.7 ?
C3 C4 C1 . . 118.6(2) ?
C3 C4 H4 . . 120.7 ?
N2 C3 H3 . . 119.2 ?
C4 C3 N2 . . 121.5(2) ?
C4 C3 H3 . . 119.2 ?

loop_
_geom_bond_atom_site_label_1
_geom_bond_atom_site_label_2
_geom_bond_site_symmetry_2
_geom_bond_distance
_geom_bond_publ_flag
O3A C11 . 1.228(3) ?
O2A C10 . 1.232(3) ?
O2B C10 . 1.276(3) ?
O1 C2 . 1.222(3) ?
O3B H3B . 0.8400 ?
O3B C11 . 1.294(3) ?
N1 C1 . 1.362(3) ?
N1 C2 . 1.385(3) ?
N1 H1 . 0.90(3) ?
N4 C8 . 1.340(3) ?
N4 C7 . 1.338(3) ?
N2 C2 . 1.371(3) ?
N2 C3 . 1.363(3) ?
N2 H2 . 0.95(3) ?
N3 C1 . 1.301(3) ?
N3 H3A . 0.87(3) ?
N3 H3C . 0.88(3) ?
C5 H5 . 0.9500 ?
C5 C9 . 1.399(3) ?
C5 C6 . 1.376(3) ?
C1 C4 . 1.424(3) ?
C9 C11 . 1.527(3) ?
C9 C8 . 1.413(3) ?
C6 H6 . 0.9500 ?
C6 C7 . 1.383(3) ?
C10 C8 . 1.536(3) ?
C7 H7 . 0.9500 ?
C4 H4 . 0.9500 ?
C4 C3 . 1.353(3) ?
C3 H3 . 0.9500 ?

loop_
_geom_torsion_atom_site_label_1
_geom_torsion_atom_site_label_2
_geom_torsion_atom_site_label_3
_geom_torsion_atom_site_label_4
_geom_torsion_site_symmetry_1
_geom_torsion_site_symmetry_2
_geom_torsion_site_symmetry_3
_geom_torsion_site_symmetry_4
_geom_torsion
_geom_torsion_publ_flag
O2A C10 C8 N4 . . . . 4.3(3) ?
O2A C10 C8 C9 . . . . -177.0(2) ?
O2B C10 C8 N4 . . . . -173.8(2) ?
O2B C10 C8 C9 . . . . 4.9(3) ?
N1 C1 C4 C3 . . . . 0.0(3) ?
N3 C1 C4 C3 . . . . 179.7(2) ?
C5 C9 C11 O3A . . . . -1.1(3) ?
C5 C9 C11 O3B . . . . 177.8(2) ?
C5 C9 C8 N4 . . . . 0.6(3) ?
C5 C9 C8 C10 . . . . -177.9(2) ?
C5 C6 C7 N4 . . . . 0.7(3) ?
C1 N1 C2 O1 . . . . 179.5(2) ?
C1 N1 C2 N2 . . . . -1.0(3) ?
C1 C4 C3 N2 . . . . 0.2(4) ?
C9 C5 C6 C7 . . . . 0.0(3) ?
C6 C5 C9 C11 . . . . -179.2(2) ?
C6 C5 C9 C8 . . . . -0.6(3) ?
C11 C9 C8 N4 . . . . 178.9(2) ?
C11 C9 C8 C10 . . . . 0.3(4) ?
C2 N1 C1 N3 . . . . -179.3(2) ?
C2 N1 C1 C4 . . . . 0.5(3) ?
C2 N2 C3 C4 . . . . -0.8(4) ?
C8 N4 C7 C6 . . . . -0.7(3) ?
C8 C9 C11 O3A . . . . -179.4(2) ?
C8 C9 C11 O3B . . . . -0.5(4) ?
C7 N4 C8 C9 . . . . 0.0(3) ?
C7 N4 C8 C10 . . . . 178.8(2) ?
C3 N2 C2 O1 . . . . -179.5(2) ?
C3 N2 C2 N1 . . . . 1.1(3) ?
